data_4028425
loop_
_publ_author_name
'Phillip L. van der Peet'
'Timothy U. Connell'
'Christian Gunawan'
'Jonathan M. White'
'Paul S. Donnelly'
'Spencer J. Williams'

_publ_section_title
;
 A Click Chemistry Approach to 5,5'-Disubstituted-3,3'-Bisisoxazoles from
 Dichloroglyoxime and Alkynes: Luminescent Organometallic Iridium and
 Rhenium Bisisoxazole Complexes
;
_journal_name_full 'Journal of Organic Chemistry'
_journal_page_first 7298
_journal_page_last 7304
_journal_paper_doi 10.1021/jo4008755
_journal_volume 78
_journal_year 2013
_chemical_formula_sum 'C36 H36 B F4 Ir N4 O2'
_chemical_formula_weight 835.70
_chemical_name_systematic
;
 ?
;
_space_group_IT_number 2
_symmetry_cell_setting triclinic
_symmetry_space_group_name_Hall '-P 1'
_symmetry_space_group_name_H-M 'P -1'
_atom_sites_solution_hydrogens geom
_atom_sites_solution_primary direct
_atom_sites_solution_secondary difmap
_audit_creation_method SHELXL-97
_cell_angle_alpha 85.762(3)
_cell_angle_beta 88.992(3)
_cell_angle_gamma 73.461(3)
_cell_formula_units_Z 2
_cell_length_a 10.3409(3)
_cell_length_b 10.4801(4)
_cell_length_c 15.8279(5)
_cell_measurement_reflns_used 8909
_cell_measurement_temperature 115.0(2)
_cell_measurement_theta_max 34.3069
_cell_measurement_theta_min 3.1624
_cell_volume 1639.85(10)
_computing_structure_refinement 'SHELXL-97 (Sheldrick, 1997)'
_diffrn_ambient_temperature 115.0(2)
_diffrn_measured_fraction_theta_full 0.998
_diffrn_measured_fraction_theta_max 0.998
_diffrn_measurement_device_type 'SuperNova, Dual, Cu at zero, Atlas'
_diffrn_measurement_method '\w scans'
_diffrn_radiation_monochromator mirror
_diffrn_radiation_source 'SuperNova (Mo) x-ray Source'
_diffrn_radiation_type 'Mo K\a'
_diffrn_radiation_wavelength 0.7107
_diffrn_reflns_av_R_equivalents 0.0405
_diffrn_reflns_av_sigmaI/netI 0.0545
_diffrn_reflns_limit_h_max 12
_diffrn_reflns_limit_h_min -12
_diffrn_reflns_limit_k_max 12
_diffrn_reflns_limit_k_min -12
_diffrn_reflns_limit_l_max 18
_diffrn_reflns_limit_l_min -18
_diffrn_reflns_number 12621
_diffrn_reflns_theta_full 25.00
_diffrn_reflns_theta_max 25.00
_diffrn_reflns_theta_min 3.17
_exptl_absorpt_coefficient_mu 4.134
_exptl_absorpt_correction_T_max 0.588
_exptl_absorpt_correction_T_min 0.178
_exptl_absorpt_correction_type gaussian
_exptl_absorpt_process_details
;
CrysAlisPro, Agilent Technologies,
Version 1.171.36.20 (release 27-06-2012 CrysAlis171 .NET)
(compiled Jul 11 2012,15:38:31)
numerical absorption correction based on gaussian integration over
            a multifaceted crystal model
;
_exptl_crystal_colour yellow
_exptl_crystal_density_diffrn 1.692
_exptl_crystal_description slab
_exptl_crystal_F_000 828
_exptl_crystal_size_max 0.6725
_exptl_crystal_size_mid 0.3275
_exptl_crystal_size_min 0.1318
_refine_diff_density_max 2.063
_refine_diff_density_min -1.555
_refine_diff_density_rms 0.138
_refine_ls_extinction_method none
_refine_ls_goodness_of_fit_ref 1.039
_refine_ls_hydrogen_treatment constr
_refine_ls_matrix_type full
_refine_ls_number_parameters 433
_refine_ls_number_reflns 5775
_refine_ls_number_restraints 0
_refine_ls_restrained_S_all 1.039
_refine_ls_R_factor_all 0.0376
_refine_ls_R_factor_gt 0.0337
_refine_ls_shift/su_max 0.001
_refine_ls_shift/su_mean 0.000
_refine_ls_structure_factor_coef Fsqd
_refine_ls_weighting_details 'calc w=1/[\s^2^(Fo^2^)+(0.0455P)^2^+0.0000P] where P=(Fo^2^+2Fc^2^)/3'
_refine_ls_weighting_scheme calc
_refine_ls_wR_factor_gt 0.0807
_refine_ls_wR_factor_ref 0.0831
_reflns_number_gt 5315
_reflns_number_total 5775
_reflns_threshold_expression >2sigma(I)
_cod_data_source_file jo4008755_si_002.cif
_cod_data_source_block shelxl
_cod_original_cell_volume 1639.85(9)
_cod_database_code 4028425

loop_
_symmetry_equiv_pos_as_xyz
'x, y, z'
'-x, -y, -z'

loop_
_atom_site_label
_atom_site_type_symbol
_atom_site_fract_x
_atom_site_fract_y
_atom_site_fract_z
_atom_site_U_iso_or_equiv
_atom_site_adp_type
_atom_site_occupancy
_atom_site_symmetry_multiplicity
_atom_site_calc_flag
_atom_site_refinement_flags
C1 C 0.7908(5) 0.4321(5) 0.2918(3) 0.0249(11) Uani 1 1 d .
H1 H 0.7123 0.4385 0.2620 0.030 Uiso 1 1 calc R
C2 C 0.8815(5) 0.3068(5) 0.3095(3) 0.0286(12) Uani 1 1 d .
H2 H 0.8656 0.2307 0.2906 0.034 Uiso 1 1 calc R
C3 C 0.9963(5) 0.2987(6) 0.3560(3) 0.0311(12) Uani 1 1 d .
H3 H 1.0569 0.2161 0.3710 0.037 Uiso 1 1 calc R
C4 C 1.0202(5) 0.4148(5) 0.3801(3) 0.0272(12) Uani 1 1 d .
H4 H 1.0977 0.4103 0.4105 0.033 Uiso 1 1 calc R
C5 C 0.9285(4) 0.5368(5) 0.3589(3) 0.0216(10) Uani 1 1 d .
C6 C 0.9397(5) 0.6672(5) 0.3795(3) 0.0207(10) Uani 1 1 d .
C7 C 1.0557(5) 0.6859(5) 0.4146(3) 0.0284(12) Uani 1 1 d .
H7 H 1.1306 0.6133 0.4270 0.034 Uiso 1 1 calc R
C8 C 1.0584(5) 0.8132(5) 0.4309(3) 0.0286(12) Uani 1 1 d .
H8 H 1.1342 0.8259 0.4558 0.034 Uiso 1 1 calc R
C9 C 0.9473(5) 0.9225(5) 0.4098(3) 0.0289(12) Uani 1 1 d .
H9 H 0.9500 1.0080 0.4199 0.035 Uiso 1 1 calc R
C10 C 0.8339(5) 0.9044(5) 0.3743(3) 0.0242(11) Uani 1 1 d .
H10 H 0.7609 0.9782 0.3604 0.029 Uiso 1 1 calc R
C11 C 0.8262(5) 0.7772(5) 0.3587(3) 0.0217(11) Uani 1 1 d .
C12 C 0.5169(5) 1.0166(5) 0.2562(3) 0.0302(12) Uani 1 1 d .
H12 H 0.5698 1.0071 0.2077 0.036 Uiso 1 1 calc R
C13 C 0.4243(5) 1.1346(6) 0.2666(4) 0.0373(14) Uani 1 1 d .
H13 H 0.4140 1.2052 0.2257 0.045 Uiso 1 1 calc R
C14 C 0.3448(5) 1.1496(6) 0.3387(4) 0.0429(16) Uani 1 1 d .
H14 H 0.2810 1.2306 0.3466 0.051 Uiso 1 1 calc R
C15 C 0.3609(5) 1.0443(6) 0.3983(4) 0.0378(15) Uani 1 1 d .
H15 H 0.3079 1.0539 0.4468 0.045 Uiso 1 1 calc R
C16 C 0.4567(4) 0.9229(5) 0.3864(3) 0.0258(12) Uani 1 1 d .
C17 C 0.4905(5) 0.8057(6) 0.4459(3) 0.0273(12) Uani 1 1 d .
C18 C 0.4240(5) 0.7972(7) 0.5242(4) 0.0388(15) Uani 1 1 d .
H18 H 0.3505 0.8674 0.5381 0.047 Uiso 1 1 calc R
C19 C 0.4666(6) 0.6869(7) 0.5797(3) 0.0397(15) Uani 1 1 d .
H19 H 0.4228 0.6820 0.6312 0.048 Uiso 1 1 calc R
C20 C 0.5759(6) 0.5822(7) 0.5584(3) 0.0372(14) Uani 1 1 d .
H20 H 0.6058 0.5076 0.5961 0.045 Uiso 1 1 calc R
C21 C 0.6410(5) 0.5881(6) 0.4810(3) 0.0294(12) Uani 1 1 d .
H21 H 0.7138 0.5169 0.4678 0.035 Uiso 1 1 calc R
C22 C 0.5995(4) 0.6976(5) 0.4235(3) 0.0223(11) Uani 1 1 d .
C23 C 0.3675(5) 0.5984(5) 0.1805(3) 0.0250(11) Uani 1 1 d .
C24 C 0.4226(4) 0.6507(5) 0.1141(3) 0.0196(10) Uani 1 1 d .
H24 H 0.3982 0.6578 0.0573 0.024 Uiso 1 1 calc R
C25 C 0.5262(5) 0.6926(5) 0.1505(3) 0.0206(10) Uani 1 1 d .
C26 C 0.6273(4) 0.7552(5) 0.1181(3) 0.0190(10) Uani 1 1 d .
C27 C 0.6535(5) 0.8138(5) 0.0389(3) 0.0233(11) Uani 1 1 d .
H27 H 0.6088 0.8179 -0.0122 0.028 Uiso 1 1 calc R
C28 C 0.7589(5) 0.8629(5) 0.0539(3) 0.0225(11) Uani 1 1 d .
C29 C 0.2547(5) 0.5368(5) 0.1907(3) 0.0301(12) Uani 1 1 d .
H29A H 0.1720 0.6051 0.2019 0.036 Uiso 1 1 calc R
H29B H 0.2729 0.4714 0.2389 0.036 Uiso 1 1 calc R
C30 C 0.2360(6) 0.4692(7) 0.1117(4) 0.0445(16) Uani 1 1 d .
H30A H 0.3182 0.3996 0.1014 0.053 Uiso 1 1 calc R
H30B H 0.2205 0.5343 0.0633 0.053 Uiso 1 1 calc R
C31 C 0.1152(6) 0.4067(7) 0.1197(4) 0.0480(17) Uani 1 1 d .
H31A H 0.1164 0.3515 0.0730 0.058 Uiso 1 1 calc R
H31B H 0.1228 0.3511 0.1722 0.058 Uiso 1 1 calc R
C32 C -0.0105(6) 0.5147(7) 0.1186(4) 0.0484(17) Uani 1 1 d .
H32A H -0.0854 0.4777 0.1249 0.073 Uiso 1 1 calc R
H32B H -0.0186 0.5676 0.0658 0.073 Uiso 1 1 calc R
H32C H -0.0103 0.5697 0.1645 0.073 Uiso 1 1 calc R
C33 C 0.8397(5) 0.9342(6) 0.0010(3) 0.0291(12) Uani 1 1 d .
H33A H 0.9314 0.8770 -0.0021 0.035 Uiso 1 1 calc R
H33B H 0.8425 1.0133 0.0282 0.035 Uiso 1 1 calc R
C34 C 0.7846(5) 0.9753(6) -0.0884(3) 0.0307(12) Uani 1 1 d .
H34A H 0.6930 1.0330 -0.0858 0.037 Uiso 1 1 calc R
H34B H 0.7822 0.8965 -0.1162 0.037 Uiso 1 1 calc R
C35 C 0.8710(6) 1.0482(6) -0.1403(3) 0.0370(14) Uani 1 1 d .
H35A H 0.8671 1.1307 -0.1148 0.044 Uiso 1 1 calc R
H35B H 0.9640 0.9934 -0.1384 0.044 Uiso 1 1 calc R
C36 C 0.8265(6) 1.0797(7) -0.2306(4) 0.0440(15) Uani 1 1 d .
H36A H 0.8844 1.1248 -0.2604 0.066 Uiso 1 1 calc R
H36B H 0.7353 1.1362 -0.2330 0.066 Uiso 1 1 calc R
H36C H 0.8314 0.9984 -0.2564 0.066 Uiso 1 1 calc R
B1 B 0.6689(7) 0.2445(7) 0.1272(4) 0.0389(16) Uani 1 1 d .
F1 F 0.7356(6) 0.3060(6) 0.0710(3) 0.107(2) Uani 1 1 d .
F2 F 0.5902(4) 0.3345(4) 0.1814(3) 0.0684(13) Uani 1 1 d .
F3 F 0.5856(3) 0.1876(4) 0.0841(2) 0.0506(9) Uani 1 1 d .
F4 F 0.7576(4) 0.1461(4) 0.1769(3) 0.0605(11) Uani 1 1 d .
Ir1 Ir 0.672630(15) 0.727253(17) 0.306825(10) 0.01807(8) Uani 1 1 d .
N1 N 0.8129(4) 0.5436(4) 0.3163(2) 0.0194(9) Uani 1 1 d .
N2 N 0.5350(4) 0.9101(4) 0.3153(3) 0.0247(10) Uani 1 1 d .
N3 N 0.7122(4) 0.7674(4) 0.1763(3) 0.0223(9) Uani 1 1 d .
N4 N 0.5293(4) 0.6690(4) 0.2337(3) 0.0236(9) Uani 1 1 d .
O1 O 0.7964(3) 0.8350(3) 0.1369(2) 0.0219(7) Uani 1 1 d .
O2 O 0.4288(3) 0.6093(3) 0.2548(2) 0.0227(7) Uani 1 1 d .

loop_
_atom_site_aniso_label
_atom_site_aniso_U_11
_atom_site_aniso_U_22
_atom_site_aniso_U_33
_atom_site_aniso_U_23
_atom_site_aniso_U_13
_atom_site_aniso_U_12
C1 0.030(3) 0.025(3) 0.022(3) -0.001(2) 0.000(2) -0.012(2)
C2 0.029(3) 0.022(3) 0.036(3) 0.000(2) 0.007(2) -0.009(2)
C3 0.022(3) 0.027(3) 0.039(3) 0.006(3) 0.003(2) 0.000(2)
C4 0.021(2) 0.026(3) 0.033(3) 0.004(2) 0.000(2) -0.005(2)
C5 0.021(2) 0.022(3) 0.020(2) 0.002(2) 0.0018(19) -0.005(2)
C6 0.026(2) 0.022(3) 0.014(2) 0.001(2) 0.0021(19) -0.007(2)
C7 0.026(3) 0.033(3) 0.024(3) 0.003(2) -0.006(2) -0.005(2)
C8 0.030(3) 0.033(3) 0.027(3) -0.001(2) -0.005(2) -0.016(2)
C9 0.038(3) 0.028(3) 0.026(3) -0.006(2) 0.003(2) -0.017(2)
C10 0.031(3) 0.021(3) 0.019(2) -0.002(2) 0.000(2) -0.006(2)
C11 0.025(2) 0.026(3) 0.013(2) -0.001(2) 0.0055(19) -0.007(2)
C12 0.035(3) 0.023(3) 0.032(3) 0.000(2) -0.005(2) -0.007(2)
C13 0.030(3) 0.020(3) 0.060(4) -0.004(3) -0.009(3) -0.003(2)
C14 0.021(3) 0.026(3) 0.080(5) -0.020(3) -0.003(3) 0.000(2)
C15 0.025(3) 0.040(4) 0.053(4) -0.021(3) 0.005(2) -0.012(3)
C16 0.019(2) 0.032(3) 0.030(3) -0.015(2) 0.000(2) -0.009(2)
C17 0.022(2) 0.040(3) 0.024(3) -0.009(3) 0.003(2) -0.015(2)
C18 0.033(3) 0.062(4) 0.031(3) -0.028(3) 0.010(2) -0.023(3)
C19 0.047(3) 0.070(5) 0.017(3) -0.007(3) 0.009(2) -0.040(3)
C20 0.044(3) 0.056(4) 0.022(3) 0.004(3) -0.002(2) -0.033(3)
C21 0.038(3) 0.039(3) 0.018(3) 0.003(2) -0.001(2) -0.022(3)
C22 0.016(2) 0.037(3) 0.017(2) -0.002(2) -0.0009(18) -0.011(2)
C23 0.030(3) 0.021(3) 0.023(3) -0.001(2) -0.003(2) -0.007(2)
C24 0.029(2) 0.020(3) 0.012(2) 0.000(2) -0.0015(18) -0.011(2)
C25 0.026(2) 0.017(3) 0.016(2) 0.002(2) -0.0016(19) -0.004(2)
C26 0.026(2) 0.014(2) 0.018(2) -0.002(2) -0.0018(19) -0.0064(19)
C27 0.031(3) 0.023(3) 0.019(3) 0.001(2) -0.003(2) -0.014(2)
C28 0.030(3) 0.021(3) 0.017(2) 0.000(2) -0.002(2) -0.007(2)
C29 0.041(3) 0.026(3) 0.027(3) 0.001(2) 0.003(2) -0.016(2)
C30 0.046(3) 0.048(4) 0.044(4) -0.005(3) 0.001(3) -0.019(3)
C31 0.057(4) 0.051(4) 0.032(3) -0.003(3) -0.005(3) -0.010(3)
C32 0.055(4) 0.051(4) 0.039(4) -0.009(3) 0.009(3) -0.013(3)
C33 0.031(3) 0.032(3) 0.028(3) 0.005(2) -0.001(2) -0.017(2)
C34 0.039(3) 0.029(3) 0.026(3) 0.003(2) -0.001(2) -0.013(2)
C35 0.042(3) 0.042(4) 0.032(3) 0.004(3) 0.001(2) -0.021(3)
C36 0.061(4) 0.044(4) 0.030(3) 0.000(3) 0.005(3) -0.022(3)
B1 0.051(4) 0.037(4) 0.035(4) 0.002(3) -0.013(3) -0.024(3)
F1 0.143(5) 0.172(6) 0.051(3) 0.036(3) -0.023(3) -0.128(5)
F2 0.061(2) 0.047(2) 0.098(3) -0.030(2) -0.015(2) -0.010(2)
F3 0.058(2) 0.057(2) 0.046(2) -0.0065(19) -0.0154(17) -0.0280(19)
F4 0.065(2) 0.041(2) 0.069(3) -0.005(2) -0.027(2) -0.0025(19)
Ir1 0.02102(12) 0.01769(12) 0.01439(12) 0.00012(8) -0.00096(7) -0.00397(8)
N1 0.0208(19) 0.017(2) 0.019(2) 0.0011(17) 0.0007(16) -0.0040(17)
N2 0.027(2) 0.017(2) 0.027(2) -0.0042(19) -0.0050(17) 0.0002(18)
N3 0.024(2) 0.019(2) 0.022(2) 0.0008(18) -0.0019(17) -0.0025(17)
N4 0.027(2) 0.023(2) 0.020(2) -0.0016(18) 0.0007(17) -0.0068(18)
O1 0.0286(17) 0.0214(18) 0.0179(17) 0.0036(14) -0.0009(13) -0.0119(15)
O2 0.0272(17) 0.0241(19) 0.0186(17) 0.0016(15) -0.0004(14) -0.0109(15)

loop_
_atom_type_symbol
_atom_type_description
_atom_type_scat_dispersion_real
_atom_type_scat_dispersion_imag
_atom_type_scat_source
C C 0.0033 0.0016 'International Tables Vol C Tables 4.2.6.8 and 6.1.1.4'
H H 0.0000 0.0000 'International Tables Vol C Tables 4.2.6.8 and 6.1.1.4'
B B 0.0013 0.0007 'International Tables Vol C Tables 4.2.6.8 and 6.1.1.4'
F F 0.0171 0.0103 'International Tables Vol C Tables 4.2.6.8 and 6.1.1.4'
Ir Ir -1.4442 7.9887 'International Tables Vol C Tables 4.2.6.8 and 6.1.1.4'
N N 0.0061 0.0033 'International Tables Vol C Tables 4.2.6.8 and 6.1.1.4'
O O 0.0106 0.0060 'International Tables Vol C Tables 4.2.6.8 and 6.1.1.4'

loop_
_geom_angle_atom_site_label_1
_geom_angle_atom_site_label_2
_geom_angle_atom_site_label_3
_geom_angle
N1 C1 C2 122.2(5)
N1 C1 H1 118.9
C2 C1 H1 118.9
C3 C2 C1 118.1(5)
C3 C2 H2 120.9
C1 C2 H2 120.9
C2 C3 C4 119.6(5)
C2 C3 H3 120.2
C4 C3 H3 120.2
C5 C4 C3 119.8(5)
C5 C4 H4 120.1
C3 C4 H4 120.1
N1 C5 C4 120.3(5)
N1 C5 C6 113.6(4)
C4 C5 C6 126.1(4)
C7 C6 C11 120.8(5)
C7 C6 C5 123.5(4)
C11 C6 C5 115.7(4)
C8 C7 C6 119.7(5)
C8 C7 H7 120.2
C6 C7 H7 120.2
C7 C8 C9 120.0(5)
C7 C8 H8 120.0
C9 C8 H8 120.0
C10 C9 C8 120.4(5)
C10 C9 H9 119.8
C8 C9 H9 119.8
C9 C10 C11 121.3(5)
C9 C10 H10 119.4
C11 C10 H10 119.4
C10 C11 C6 117.9(4)
C10 C11 Ir1 128.2(4)
C6 C11 Ir1 113.9(4)
C13 C12 N2 121.8(5)
C13 C12 H12 119.1
N2 C12 H12 119.1
C12 C13 C14 119.5(6)
C12 C13 H13 120.2
C14 C13 H13 120.2
C15 C14 C13 119.6(5)
C15 C14 H14 120.2
C13 C14 H14 120.2
C14 C15 C16 120.2(5)
C14 C15 H15 119.9
C16 C15 H15 119.9
N2 C16 C15 119.5(5)
N2 C16 C17 114.0(4)
C15 C16 C17 126.4(5)
C22 C17 C18 119.7(5)
C22 C17 C16 116.5(4)
C18 C17 C16 123.8(5)
C19 C18 C17 120.7(5)
C19 C18 H18 119.7
C17 C18 H18 119.7
C18 C19 C20 119.4(5)
C18 C19 H19 120.3
C20 C19 H19 120.3
C19 C20 C21 120.7(6)
C19 C20 H20 119.7
C21 C20 H20 119.7
C22 C21 C20 121.3(5)
C22 C21 H21 119.4
C20 C21 H21 119.4
C21 C22 C17 118.3(5)
C21 C22 Ir1 128.8(4)
C17 C22 Ir1 113.0(4)
C24 C23 O2 110.9(4)
C24 C23 C29 134.3(4)
O2 C23 C29 114.8(4)
C23 C24 C25 104.0(4)
C23 C24 H24 128.0
C25 C24 H24 128.0
N4 C25 C24 111.1(4)
N4 C25 C26 113.8(4)
C24 C25 C26 135.2(4)
N3 C26 C27 110.7(4)
N3 C26 C25 114.1(4)
C27 C26 C25 135.1(4)
C28 C27 C26 104.6(4)
C28 C27 H27 127.7
C26 C27 H27 127.7
C27 C28 O1 109.5(5)
C27 C28 C33 134.7(5)
O1 C28 C33 115.8(4)
C23 C29 C30 111.5(5)
C23 C29 H29A 109.3
C30 C29 H29A 109.3
C23 C29 H29B 109.3
C30 C29 H29B 109.3
H29A C29 H29B 108.0
C29 C30 C31 112.5(5)
C29 C30 H30A 109.1
C31 C30 H30A 109.1
C29 C30 H30B 109.1
C31 C30 H30B 109.1
H30A C30 H30B 107.8
C32 C31 C30 108.6(6)
C32 C31 H31A 110.0
C30 C31 H31A 110.0
C32 C31 H31B 110.0
C30 C31 H31B 110.0
H31A C31 H31B 108.3
C31 C32 H32A 109.5
C31 C32 H32B 109.5
H32A C32 H32B 109.5
C31 C32 H32C 109.5
H32A C32 H32C 109.5
H32B C32 H32C 109.5
C28 C33 C34 113.4(4)
C28 C33 H33A 108.9
C34 C33 H33A 108.9
C28 C33 H33B 108.9
C34 C33 H33B 108.9
H33A C33 H33B 107.7
C33 C34 C35 111.5(4)
C33 C34 H34A 109.3
C35 C34 H34A 109.3
C33 C34 H34B 109.3
C35 C34 H34B 109.3
H34A C34 H34B 108.0
C36 C35 C34 112.8(5)
C36 C35 H35A 109.0
C34 C35 H35A 109.0
C36 C35 H35B 109.0
C34 C35 H35B 109.0
H35A C35 H35B 107.8
C35 C36 H36A 109.5
C35 C36 H36B 109.5
H36A C36 H36B 109.5
C35 C36 H36C 109.5
H36A C36 H36C 109.5
H36B C36 H36C 109.5
F1 B1 F4 111.0(6)
F1 B1 F3 109.8(5)
F4 B1 F3 108.9(5)
F1 B1 F2 111.1(6)
F4 B1 F2 107.2(5)
F3 B1 F2 108.9(5)
C11 Ir1 C22 90.11(18)
C11 Ir1 N2 95.43(18)
C22 Ir1 N2 80.92(19)
C11 Ir1 N1 80.51(18)
C22 Ir1 N1 92.17(18)
N2 Ir1 N1 172.02(14)
C11 Ir1 N3 99.10(17)
C22 Ir1 N3 169.49(16)
N2 Ir1 N3 93.09(16)
N1 Ir1 N3 94.33(15)
C11 Ir1 N4 170.71(16)
C22 Ir1 N4 98.69(17)
N2 Ir1 N4 88.95(16)
N1 Ir1 N4 96.08(15)
N3 Ir1 N4 72.42(16)
C1 N1 C5 120.0(4)
C1 N1 Ir1 124.0(3)
C5 N1 Ir1 115.7(3)
C16 N2 C12 119.4(4)
C16 N2 Ir1 115.3(3)
C12 N2 Ir1 125.3(3)
C26 N3 O1 107.1(4)
C26 N3 Ir1 119.4(3)
O1 N3 Ir1 131.8(3)
C25 N4 O2 107.1(4)
C25 N4 Ir1 119.5(4)
O2 N4 Ir1 133.3(3)
C28 O1 N3 108.1(4)
C23 O2 N4 107.0(4)

loop_
_geom_bond_atom_site_label_1
_geom_bond_atom_site_label_2
_geom_bond_distance
C1 N1 1.339(6)
C1 C2 1.391(7)
C1 H1 0.9300
C2 C3 1.387(7)
C2 H2 0.9300
C3 C4 1.389(7)
C3 H3 0.9300
C4 C5 1.380(7)
C4 H4 0.9300
C5 N1 1.364(6)
C5 C6 1.464(7)
C6 C7 1.400(7)
C6 C11 1.415(7)
C7 C8 1.385(7)
C7 H7 0.9300
C8 C9 1.396(7)
C8 H8 0.9300
C9 C10 1.377(7)
C9 H9 0.9300
C10 C11 1.398(7)
C10 H10 0.9300
C11 Ir1 2.013(5)
C12 C13 1.350(7)
C12 N2 1.374(7)
C12 H12 0.9300
C13 C14 1.387(9)
C13 H13 0.9300
C14 C15 1.372(9)
C14 H14 0.9300
C15 C16 1.395(7)
C15 H15 0.9300
C16 N2 1.367(6)
C16 C17 1.453(8)
C17 C22 1.413(7)
C17 C18 1.417(7)
C18 C19 1.370(9)
C18 H18 0.9300
C19 C20 1.389(8)
C19 H19 0.9300
C20 C21 1.393(7)
C20 H20 0.9300
C21 C22 1.382(7)
C21 H21 0.9300
C22 Ir1 2.020(5)
C23 C24 1.343(7)
C23 O2 1.372(6)
C23 C29 1.487(7)
C24 C25 1.414(6)
C24 H24 0.9300
C25 N4 1.322(6)
C25 C26 1.452(7)
C26 N3 1.321(6)
C26 C27 1.412(7)
C27 C28 1.363(7)
C27 H27 0.9300
C28 O1 1.364(6)
C28 C33 1.481(7)
C29 C30 1.523(7)
C29 H29A 0.9700
C29 H29B 0.9700
C30 C31 1.566(9)
C30 H30A 0.9700
C30 H30B 0.9700
C31 C32 1.460(8)
C31 H31A 0.9700
C31 H31B 0.9700
C32 H32A 0.9600
C32 H32B 0.9600
C32 H32C 0.9600
C33 C34 1.520(7)
C33 H33A 0.9700
C33 H33B 0.9700
C34 C35 1.525(8)
C34 H34A 0.9700
C34 H34B 0.9700
C35 C36 1.494(8)
C35 H35A 0.9700
C35 H35B 0.9700
C36 H36A 0.9600
C36 H36B 0.9600
C36 H36C 0.9600
B1 F1 1.352(8)
B1 F4 1.375(8)
B1 F3 1.391(7)
B1 F2 1.396(8)
Ir1 N2 2.048(4)
Ir1 N1 2.051(4)
Ir1 N3 2.134(4)
Ir1 N4 2.142(4)
N3 O1 1.384(5)
N4 O2 1.382(5)

loop_
_geom_torsion_atom_site_label_1
_geom_torsion_atom_site_label_2
_geom_torsion_atom_site_label_3
_geom_torsion_atom_site_label_4
_geom_torsion
N1 C1 C2 C3 1.7(8)
C1 C2 C3 C4 -2.8(8)
C2 C3 C4 C5 1.1(8)
C3 C4 C5 N1 1.8(7)
C3 C4 C5 C6 -179.9(5)
N1 C5 C6 C7 -172.8(4)
C4 C5 C6 C7 8.8(8)
N1 C5 C6 C11 4.8(6)
C4 C5 C6 C11 -173.7(5)
C11 C6 C7 C8 1.4(7)
C5 C6 C7 C8 178.9(5)
C6 C7 C8 C9 -2.0(8)
C7 C8 C9 C10 1.1(8)
C8 C9 C10 C11 0.3(8)
C9 C10 C11 C6 -0.8(7)
C9 C10 C11 Ir1 -179.4(4)
C7 C6 C11 C10 -0.1(7)
C5 C6 C11 C10 -177.7(4)
C7 C6 C11 Ir1 178.8(4)
C5 C6 C11 Ir1 1.1(5)
N2 C12 C13 C14 0.0(8)
C12 C13 C14 C15 -0.2(8)
C13 C14 C15 C16 0.0(8)
C14 C15 C16 N2 0.6(7)
C14 C15 C16 C17 176.1(5)
N2 C16 C17 C22 1.3(6)
C15 C16 C17 C22 -174.4(5)
N2 C16 C17 C18 179.1(5)
C15 C16 C17 C18 3.3(8)
C22 C17 C18 C19 1.9(8)
C16 C17 C18 C19 -175.8(5)
C17 C18 C19 C20 -0.3(8)
C18 C19 C20 C21 -0.7(8)
C19 C20 C21 C22 0.2(8)
C20 C21 C22 C17 1.4(7)
C20 C21 C22 Ir1 -177.8(4)
C18 C17 C22 C21 -2.4(7)
C16 C17 C22 C21 175.5(4)
C18 C17 C22 Ir1 177.0(4)
C16 C17 C22 Ir1 -5.2(5)
O2 C23 C24 C25 1.7(5)
C29 C23 C24 C25 179.4(5)
C23 C24 C25 N4 -1.5(5)
C23 C24 C25 C26 179.1(5)
N4 C25 C26 N3 5.6(6)
C24 C25 C26 N3 -175.1(5)
N4 C25 C26 C27 -170.4(5)
C24 C25 C26 C27 8.9(10)
N3 C26 C27 C28 -0.6(5)
C25 C26 C27 C28 175.5(5)
C26 C27 C28 O1 0.7(5)
C26 C27 C28 C33 179.0(5)
C24 C23 C29 C30 29.1(8)
O2 C23 C29 C30 -153.2(4)
C23 C29 C30 C31 -178.5(5)
C29 C30 C31 C32 69.7(7)
C27 C28 C33 C34 7.7(9)
O1 C28 C33 C34 -174.0(4)
C28 C33 C34 C35 180.0(5)
C33 C34 C35 C36 175.1(5)
C10 C11 Ir1 C22 -93.4(5)
C6 C11 Ir1 C22 87.9(4)
C10 C11 Ir1 N2 -12.5(5)
C6 C11 Ir1 N2 168.8(3)
C10 C11 Ir1 N1 174.4(5)
C6 C11 Ir1 N1 -4.3(3)
C10 C11 Ir1 N3 81.5(4)
C6 C11 Ir1 N3 -97.2(3)
C10 C11 Ir1 N4 105.3(10)
C6 C11 Ir1 N4 -73.4(12)
C21 C22 Ir1 C11 -80.1(5)
C17 C22 Ir1 C11 100.7(4)
C21 C22 Ir1 N2 -175.6(5)
C17 C22 Ir1 N2 5.2(3)
C21 C22 Ir1 N1 0.4(5)
C17 C22 Ir1 N1 -178.8(3)
C21 C22 Ir1 N3 128.6(8)
C17 C22 Ir1 N3 -50.6(11)
C21 C22 Ir1 N4 96.9(4)
C17 C22 Ir1 N4 -82.3(4)
C2 C1 N1 C5 1.1(7)
C2 C1 N1 Ir1 -171.3(4)
C4 C5 N1 C1 -2.9(7)
C6 C5 N1 C1 178.6(4)
C4 C5 N1 Ir1 170.1(4)
C6 C5 N1 Ir1 -8.4(5)
C11 Ir1 N1 C1 179.9(4)
C22 Ir1 N1 C1 90.1(4)
N2 Ir1 N1 C1 120.0(11)
N3 Ir1 N1 C1 -81.6(4)
N4 Ir1 N1 C1 -8.8(4)
C11 Ir1 N1 C5 7.2(3)
C22 Ir1 N1 C5 -82.6(3)
N2 Ir1 N1 C5 -52.7(12)
N3 Ir1 N1 C5 105.7(3)
N4 Ir1 N1 C5 178.5(3)
C15 C16 N2 C12 -0.9(7)
C17 C16 N2 C12 -176.9(4)
C15 C16 N2 Ir1 179.3(3)
C17 C16 N2 Ir1 3.2(5)
C13 C12 N2 C16 0.6(7)
C13 C12 N2 Ir1 -179.5(4)
C11 Ir1 N2 C16 -94.0(4)
C22 Ir1 N2 C16 -4.7(3)
N1 Ir1 N2 C16 -34.9(13)
N3 Ir1 N2 C16 166.6(3)
N4 Ir1 N2 C16 94.3(3)
C11 Ir1 N2 C12 86.2(4)
C22 Ir1 N2 C12 175.4(4)
N1 Ir1 N2 C12 145.2(10)
N3 Ir1 N2 C12 -13.3(4)
N4 Ir1 N2 C12 -85.6(4)
C27 C26 N3 O1 0.3(5)
C25 C26 N3 O1 -176.7(4)
C27 C26 N3 Ir1 166.9(3)
C25 C26 N3 Ir1 -10.1(5)
C11 Ir1 N3 C26 -175.8(3)
C22 Ir1 N3 C26 -24.9(11)
N2 Ir1 N3 C26 -79.8(4)
N1 Ir1 N3 C26 103.1(4)
N4 Ir1 N3 C26 8.1(3)
C11 Ir1 N3 O1 -13.1(4)
C22 Ir1 N3 O1 137.8(9)
N2 Ir1 N3 O1 82.9(4)
N1 Ir1 N3 O1 -94.2(4)
N4 Ir1 N3 O1 170.8(4)
C24 C25 N4 O2 0.7(5)
C26 C25 N4 O2 -179.7(4)
C24 C25 N4 Ir1 -178.2(3)
C26 C25 N4 Ir1 1.3(5)
C11 Ir1 N4 C25 -29.4(12)
C22 Ir1 N4 C25 169.5(4)
N2 Ir1 N4 C25 88.8(4)
N1 Ir1 N4 C25 -97.4(4)
N3 Ir1 N4 C25 -4.7(3)
C11 Ir1 N4 O2 151.9(10)
C22 Ir1 N4 O2 -9.2(4)
N2 Ir1 N4 O2 -89.8(4)
N1 Ir1 N4 O2 84.0(4)
N3 Ir1 N4 O2 176.6(4)
C27 C28 O1 N3 -0.5(5)
C33 C28 O1 N3 -179.2(4)
C26 N3 O1 C28 0.1(5)
Ir1 N3 O1 C28 -164.2(3)
C24 C23 O2 N4 -1.3(5)
C29 C23 O2 N4 -179.5(4)
C25 N4 O2 C23 0.3(5)
Ir1 N4 O2 C23 179.1(3)
